data_4000213
_journal_name_full 'Chemistry of Materials'
_journal_paper_doi 10.1021/cm020640w
_journal_year 2002
_chemical_formula_sum 'C14 H14 Cu I N2 O2'
_chemical_formula_weight 432.71
_space_group_IT_number 7
_symmetry_cell_setting monoclinic
_symmetry_space_group_name_Hall 'P -2yc'
_symmetry_space_group_name_H-M 'P 1 c 1'
_atom_sites_solution_hydrogens geom
_atom_sites_solution_primary direct
_atom_sites_solution_secondary difmap
_cell_angle_alpha 90.00
_cell_angle_beta 106.670(10)
_cell_angle_gamma 90.00
_cell_formula_units_Z 2
_cell_length_a 12.3740(10)
_cell_length_b 4.251(4)
_cell_length_c 15.0810(10)
_cell_measurement_temperature 193(2)
_cell_volume 759.9(7)
_diffrn_ambient_temperature 193(2)
_diffrn_radiation_monochromator graphite
_diffrn_radiation_source 'fine-focus sealed tube'
_diffrn_radiation_type MoK\a
_diffrn_radiation_wavelength 0.71073
_diffrn_reflns_av_R_equivalents 0.0236
_diffrn_reflns_av_sigmaI/netI 0.0406
_diffrn_reflns_limit_h_max 17
_diffrn_reflns_limit_h_min -17
_diffrn_reflns_limit_k_max 5
_diffrn_reflns_limit_k_min -6
_diffrn_reflns_limit_l_max 21
_diffrn_reflns_limit_l_min -21
_diffrn_reflns_number 7974
_diffrn_reflns_theta_max 30.22
_diffrn_reflns_theta_min 1.72
_exptl_absorpt_coefficient_mu 3.470
_exptl_absorpt_correction_T_max 0.7229
_exptl_absorpt_correction_T_min 0.4898
_exptl_absorpt_correction_type ?
_exptl_crystal_density_diffrn 1.891
_exptl_crystal_density_method 'not measured'
_exptl_crystal_F_000 420
_exptl_crystal_size_max 0.24
_exptl_crystal_size_mid 0.12
_exptl_crystal_size_min 0.10
_refine_ls_abs_structure_details 'Flack H D (1983), Acta Cryst. A39, 876-881'
_refine_ls_abs_structure_Flack 0.081(16)
_refine_ls_extinction_coef ?
_refine_ls_extinction_method none
_refine_ls_goodness_of_fit_ref 0.769
_refine_ls_hydrogen_treatment mixed
_refine_ls_matrix_type full
_refine_ls_number_parameters 181
_refine_ls_number_reflns 4011
_refine_ls_number_restraints 2
_refine_ls_restrained_S_all 0.769
_refine_ls_R_factor_all 0.0280
_refine_ls_R_factor_gt 0.0192
_refine_ls_shift/su_max 0.038
_refine_ls_shift/su_mean 0.002
_refine_ls_structure_factor_coef Fsqd
_refine_ls_weighting_details 'calc w=1/[\s^2^(Fo^2^)+(0.0163P)^2^+0.0000P] where P=(Fo^2^+2Fc^2^)/3'
_refine_ls_weighting_scheme calc
_refine_ls_wR_factor_gt 0.0387
_refine_ls_wR_factor_ref 0.0394
_reflns_number_gt 2851
_reflns_number_total 4011
_reflns_threshold_expression >2sigma(I)
_cod_original_sg_symbol_H-M 'P c'
_cod_database_code 4000213

loop_
_symmetry_equiv_pos_as_xyz
'x, y, z'
'x, -y, z+1/2'

loop_
_atom_site_label
_atom_site_type_symbol
_atom_site_fract_x
_atom_site_fract_y
_atom_site_fract_z
_atom_site_U_iso_or_equiv
_atom_site_adp_type
_atom_site_occupancy
_atom_site_symmetry_multiplicity
_atom_site_calc_flag
_atom_site_refinement_flags
_atom_site_disorder_assembly
_atom_site_disorder_group
I I 0.723861(9) 0.49310(5) 1.041398(8) 0.02771(5) Uani 1 1 d . . .
Cu Cu 0.72479(3) 0.99149(10) 0.93932(2) 0.02928(9) Uani 1 1 d . . .
N1 N 0.8611(2) 1.0286(7) 0.88512(19) 0.0278(6) Uani 1 1 d . . .
C11 C 0.8558(3) 0.9013(8) 0.8024(3) 0.0309(9) Uani 1 1 d . . .
H11 H 0.7966 0.7572 0.7760 0.037 Uiso 1 1 calc R . .
C12 C 0.9323(3) 0.9697(8) 0.7538(2) 0.0305(7) Uani 1 1 d . . .
H12 H 0.9238 0.8798 0.6945 0.037 Uiso 1 1 calc R . .
C13 C 1.0216(3) 1.1709(8) 0.7926(2) 0.0268(7) Uani 1 1 d . . .
C14 C 1.0314(3) 1.2911(9) 0.8804(2) 0.0306(8) Uani 1 1 d . . .
H14 H 1.0932 1.4221 0.9106 0.037 Uiso 1 1 calc R . .
C15 C 0.9490(3) 1.2159(8) 0.9232(2) 0.0304(7) Uani 1 1 d . . .
H15 H 0.9556 1.3022 0.9826 0.036 Uiso 1 1 calc R . .
C16 C 1.1050(3) 1.2714(8) 0.7420(2) 0.0343(8) Uani 1 1 d . . .
C17 C 1.0897(4) 1.1534(10) 0.6457(3) 0.0465(11) Uani 1 1 d . . .
H171 H 1.1494 1.2390 0.6219 0.056 Uiso 1 1 calc R . .
H172 H 1.0160 1.2208 0.6059 0.056 Uiso 1 1 calc R . .
H173 H 1.0937 0.9231 0.6464 0.056 Uiso 1 1 calc R . .
O1 O 1.1806(2) 1.4514(7) 0.77904(18) 0.0531(8) Uani 1 1 d . . .
N2 N 0.5882(2) 0.9703(7) 0.81992(18) 0.0273(6) Uani 1 1 d . . .
C21 C 0.5941(3) 1.1054(9) 0.7423(3) 0.0323(9) Uani 1 1 d . . .
H21 H 0.6544 1.2479 0.7460 0.039 Uiso 1 1 calc R . .
C22 C 0.5190(3) 1.0534(7) 0.6568(2) 0.0301(8) Uani 1 1 d . . .
H22 H 0.5296 1.1484 0.6029 0.036 Uiso 1 1 calc R . .
C23 C 0.4269(3) 0.8583(8) 0.6511(2) 0.0286(7) Uani 1 1 d . . .
C24 C 0.4153(3) 0.7294(9) 0.7322(2) 0.0307(8) Uani 1 1 d . . .
H24 H 0.3514 0.6047 0.7316 0.037 Uiso 1 1 calc R . .
C25 C 0.4989(3) 0.7857(9) 0.8146(2) 0.0306(8) Uani 1 1 d . . .
H25 H 0.4924 0.6887 0.8696 0.037 Uiso 1 1 calc R . .
C26 C 0.3434(3) 0.7701(9) 0.5598(2) 0.0370(8) Uani 1 1 d . . .
C27 C 0.3633(4) 0.8937(10) 0.4721(3) 0.0538(12) Uani 1 1 d . . .
H271 H 0.3028 0.8207 0.4187 0.065 Uiso 1 1 calc R . .
H272 H 0.4360 0.8166 0.4673 0.065 Uiso 1 1 calc R . .
H273 H 0.3639 1.1242 0.4735 0.065 Uiso 1 1 calc R . .
O2 O 0.2656(2) 0.5970(7) 0.55843(18) 0.0591(9) Uani 1 1 d . . .

loop_
_atom_site_aniso_label
_atom_site_aniso_U_11
_atom_site_aniso_U_22
_atom_site_aniso_U_33
_atom_site_aniso_U_23
_atom_site_aniso_U_13
_atom_site_aniso_U_12
I 0.03866(10) 0.02154(7) 0.02515(8) -0.00049(14) 0.01269(7) 0.00008(15)
Cu 0.0321(2) 0.02906(18) 0.02800(19) -0.0015(3) 0.01072(17) -0.0046(3)
N1 0.0296(14) 0.0262(14) 0.0297(14) 0.0003(14) 0.0119(12) -0.0032(14)
C11 0.0259(19) 0.0283(18) 0.040(2) -0.0063(16) 0.0116(17) -0.0043(14)
C12 0.0347(18) 0.0305(19) 0.0291(15) -0.0021(17) 0.0137(13) -0.0009(18)
C13 0.0244(18) 0.0304(17) 0.0252(17) 0.0069(15) 0.0068(14) 0.0033(15)
C14 0.0230(18) 0.041(2) 0.0254(19) -0.0024(17) 0.0034(15) -0.0048(16)
C15 0.0274(18) 0.0399(19) 0.0229(17) -0.0023(16) 0.0056(14) -0.0014(16)
C16 0.029(2) 0.040(2) 0.035(2) 0.0091(17) 0.0117(16) 0.0028(16)
C17 0.054(3) 0.055(2) 0.039(2) 0.003(2) 0.026(2) -0.004(2)
O1 0.0411(14) 0.076(2) 0.0461(15) 0.0007(16) 0.0188(13) -0.0231(15)
N2 0.0271(14) 0.0257(15) 0.0295(14) -0.0012(14) 0.0086(11) -0.0003(14)
C21 0.0276(19) 0.0299(18) 0.041(2) 0.0046(17) 0.0116(17) -0.0077(14)
C22 0.0313(18) 0.029(2) 0.0322(17) 0.0076(15) 0.0123(14) 0.0003(15)
C23 0.0234(18) 0.0325(17) 0.0308(19) -0.0012(15) 0.0093(15) 0.0015(14)
C24 0.0242(19) 0.039(2) 0.030(2) 0.0002(17) 0.0091(16) -0.0051(16)
C25 0.029(2) 0.043(2) 0.0225(17) 0.0008(15) 0.0118(15) -0.0001(16)
C26 0.034(2) 0.047(2) 0.0299(19) 0.0030(17) 0.0098(16) -0.0007(17)
C27 0.063(3) 0.069(3) 0.025(2) 0.0011(19) 0.006(2) -0.015(2)
O2 0.0463(17) 0.090(2) 0.0340(15) 0.0048(14) -0.0002(13) -0.0307(15)
